data_7108242
loop_
_publ_author_name
'Antoine Leliege'
'Charles-Henri Le Regent'
'Magali Allain'
'Philippe Blanchard'
'Jean Roncali'

_publ_section_title
;
 Structural modulation of internal charge transfer in small molecular
 donors for organic solar cells
;
_journal_issue 71
_journal_name_full Chem.Commun.
_journal_page_first 8907
_journal_page_last 8909
_journal_paper_doi 10.1039/c2cc33921h
_journal_volume 48
_journal_year 2012
_chemical_formula_moiety 'C32 H19 N3 S1'
_chemical_formula_sum 'C32 H19 N3 S'
_chemical_formula_weight 477.56
_space_group_IT_number 2
_symmetry_cell_setting triclinic
_symmetry_space_group_name_Hall '-P 1'
_symmetry_space_group_name_H-M 'P -1'
_audit_creation_date 2011-02-21T18:28:55-00:00
_audit_creation_method 'WinGX routine CIF_UPDATE'
_cell_angle_alpha 96.347(6)
_cell_angle_beta 95.242(7)
_cell_angle_gamma 100.897(8)
_cell_formula_units_Z 2
_cell_length_a 6.8928(6)
_cell_length_b 9.1948(8)
_cell_length_c 20.413(1)
_cell_measurement_reflns_used 13167
_cell_measurement_temperature 293(2)
_cell_measurement_theta_max 29.05
_cell_measurement_theta_min 2.28
_cell_volume 1254.24(17)
_computing_cell_refinement 'Dirax/lsq (Duisenberg & Schreurs, 1989-2000)'
_computing_data_collection 'Collect (Nonius BV, 1997-2000)'
_computing_data_reduction 'EvalCCD (Duisenberg & Schreurs 1990-2000)'
_computing_molecular_graphics 'DIAMOND 3.2g (Crystal Impact GbR 2005)'
_computing_publication_material 'WinGX publication routines (Farrugia, 1999)'
_computing_structure_refinement 'SHELXL-97 (Sheldrick, 1997)'
_computing_structure_solution 'Direct methods (Sir92,Altomare et al.,1993)'
_diffrn_ambient_temperature 293(2)
_diffrn_detector_area_resol_mean 9
_diffrn_measured_fraction_theta_full 0.981
_diffrn_measured_fraction_theta_max 0.981
_diffrn_measurement_device_type KappaCCD
_diffrn_measurement_method CCD
_diffrn_radiation_monochromator 'horizontally mounted graphite crystal'
_diffrn_radiation_probe x-ray
_diffrn_radiation_type MoK\a
_diffrn_radiation_wavelength 0.71073
_diffrn_reflns_av_R_equivalents 0.0688
_diffrn_reflns_limit_h_max 9
_diffrn_reflns_limit_h_min -9
_diffrn_reflns_limit_k_max 12
_diffrn_reflns_limit_k_min -11
_diffrn_reflns_limit_l_max 27
_diffrn_reflns_limit_l_min -27
_diffrn_reflns_number 38182
_diffrn_reflns_theta_full 29.05
_diffrn_reflns_theta_max 29.05
_diffrn_reflns_theta_min 2.28
_exptl_absorpt_coefficient_mu 0.155
_exptl_absorpt_correction_T_max 0.746
_exptl_absorpt_correction_T_min 0.687
_exptl_absorpt_correction_type multi-scan
_exptl_absorpt_process_details
;
'(SADABS (Sheldrick, Bruker, 2008))'
;
_exptl_crystal_colour black
_exptl_crystal_density_diffrn 1.265
_exptl_crystal_density_method 'not measured'
_exptl_crystal_description needle
_exptl_crystal_F_000 496
_exptl_crystal_size_max 0.29
_exptl_crystal_size_mid 0.1
_exptl_crystal_size_min 0.04
_refine_diff_density_max 0.206
_refine_diff_density_min -0.301
_refine_ls_extinction_method none
_refine_ls_goodness_of_fit_ref 1.117
_refine_ls_hydrogen_treatment refall
_refine_ls_matrix_type full
_refine_ls_number_parameters 401
_refine_ls_number_reflns 6586
_refine_ls_number_restraints 0
_refine_ls_restrained_S_all 1.117
_refine_ls_R_factor_gt 0.0617
_refine_ls_shift/su_max 0
_refine_ls_structure_factor_coef Fsqd
_refine_ls_weighting_details 'calc w=1/[\s^2^(Fo^2^)+(0.0268P)^2^+0.4842P] where P=(Fo^2^+2Fc^2^)/3'
_refine_ls_weighting_scheme calc
_refine_ls_wR_factor_ref 0.1183
_reflns_number_gt 3742
_reflns_number_total 6586
_reflns_threshold_expression >2sigma(I)
_cod_data_source_file c2cc33921h.txt
_cod_data_source_block sad
_cod_database_code 7108242

loop_
_symmetry_equiv_pos_as_xyz
'x, y, z'
'-x, -y, -z'

loop_
_atom_site_label
_atom_site_type_symbol
_atom_site_fract_x
_atom_site_fract_y
_atom_site_fract_z
_atom_site_U_iso_or_equiv
_atom_site_adp_type
_atom_site_occupancy
_atom_site_calc_flag
C1 C 0.3098(3) 0.1549(2) 0.07550(9) 0.0342(5) Uani 1 d
C2 C 0.2896(3) 0.2149(2) 0.01637(10) 0.0376(5) Uani 1 d
C3 C 0.2479(3) 0.1047(2) -0.03864(9) 0.0334(4) Uani 1 d
C4 C 0.2338(3) -0.0387(2) -0.02255(9) 0.0329(4) Uani 1 d
C5 C 0.1867(3) -0.1468(2) -0.08109(9) 0.0328(4) Uani 1 d
C6 C 0.1638(3) -0.2989(2) -0.08445(10) 0.0379(5) Uani 1 d
C7 C 0.1081(3) -0.4002(2) -0.14490(11) 0.0443(5) Uani 1 d
C8 C 0.2005(4) -0.3635(2) -0.02522(12) 0.0491(6) Uani 1 d
C9 C 0.1730(3) -0.0573(2) -0.13752(9) 0.0346(5) Uani 1 d
C10 C 0.2126(3) 0.0953(2) -0.11128(9) 0.0373(5) Uani 1 d
C11 C 0.2136(4) 0.2039(3) -0.15243(11) 0.0532(6) Uani 1 d
C12 C 0.1756(4) 0.1606(3) -0.22102(12) 0.0621(7) Uani 1 d
C13 C 0.1380(4) 0.0114(3) -0.24663(12) 0.0580(7) Uani 1 d
C14 C 0.1355(4) -0.0995(3) -0.20520(11) 0.0478(6) Uani 1 d
C15 C 0.3573(3) 0.2362(2) 0.14252(9) 0.0352(5) Uani 1 d
C16 C 0.3780(3) 0.1635(3) 0.19862(11) 0.0465(6) Uani 1 d
C17 C 0.4307(4) 0.2436(3) 0.26142(11) 0.0495(6) Uani 1 d
C18 C 0.4654(3) 0.3989(2) 0.27052(10) 0.0437(5) Uani 1 d
C19 C 0.4421(3) 0.4719(3) 0.21517(10) 0.0448(5) Uani 1 d
C20 C 0.3887(3) 0.3920(2) 0.15265(10) 0.0416(5) Uani 1 d
C21 C 0.6650(4) 0.4167(2) 0.37692(10) 0.0497(6) Uani 1 d
C22 C 0.8425(4) 0.3932(3) 0.35602(14) 0.0652(7) Uani 1 d
C23 C 0.9717(6) 0.3335(4) 0.39538(19) 0.0884(10) Uani 1 d
C24 C 0.9236(8) 0.2971(4) 0.4557(2) 0.0972(13) Uani 1 d
C25 C 0.7489(8) 0.3208(4) 0.47747(15) 0.0908(12) Uani 1 d
C26 C 0.6154(5) 0.3800(3) 0.43805(12) 0.0663(8) Uani 1 d
C27 C 0.5081(4) 0.6263(3) 0.35281(10) 0.0522(6) Uani 1 d
C28 C 0.6595(5) 0.7283(3) 0.39263(13) 0.0712(8) Uani 1 d
C29 C 0.6358(8) 0.8732(4) 0.41109(16) 0.0965(12) Uani 1 d
C30 C 0.4673(8) 0.9195(4) 0.38960(16) 0.1012(13) Uani 1 d
C31 C 0.3170(7) 0.8197(4) 0.34960(15) 0.0854(10) Uani 1 d
C32 C 0.3359(5) 0.6733(3) 0.33174(13) 0.0642(7) Uani 1 d
N1 N 0.5301(3) 0.4773(2) 0.33498(8) 0.0542(5) Uani 1 d
N2 N 0.0626(3) -0.4818(2) -0.19275(10) 0.0620(6) Uani 1 d
N3 N 0.2373(4) -0.4115(2) 0.02267(12) 0.0786(7) Uani 1 d
S1 S 0.27463(8) -0.03876(6) 0.06194(2) 0.03667(15) Uani 1 d
H2 H 0.308(3) 0.318(2) 0.0143(10) 0.043(6) Uiso 1 d
H11 H 0.238(3) 0.309(3) -0.1328(11) 0.063(7) Uiso 1 d
H12 H 0.180(4) 0.237(3) -0.2507(13) 0.075(8) Uiso 1 d
H13 H 0.111(4) -0.015(3) -0.2936(13) 0.074(8) Uiso 1 d
H14 H 0.106(3) -0.201(2) -0.2235(10) 0.043(6) Uiso 1 d
H16 H 0.356(3) 0.054(3) 0.1933(11) 0.055(7) Uiso 1 d
H17 H 0.446(3) 0.188(2) 0.2989(11) 0.052(6) Uiso 1 d
H19 H 0.466(3) 0.577(2) 0.2206(10) 0.041(6) Uiso 1 d
H20 H 0.376(3) 0.446(2) 0.1171(11) 0.052(6) Uiso 1 d
H22 H 0.876(4) 0.427(3) 0.3143(13) 0.077(8) Uiso 1 d
H23 H 1.101(5) 0.321(4) 0.3782(16) 0.113(13) Uiso 1 d
H24 H 1.023(5) 0.257(4) 0.4791(17) 0.114(12) Uiso 1 d
H25 H 0.701(5) 0.295(3) 0.5161(17) 0.107(11) Uiso 1 d
H26 H 0.495(4) 0.401(3) 0.4510(13) 0.079(10) Uiso 1 d
H28 H 0.782(4) 0.692(3) 0.4049(13) 0.080(9) Uiso 1 d
H29 H 0.744(5) 0.938(4) 0.4350(17) 0.118(13) Uiso 1 d
H30 H 0.456(5) 1.020(4) 0.4031(16) 0.112(11) Uiso 1 d
H31 H 0.195(5) 0.847(3) 0.3359(15) 0.096(11) Uiso 1 d
H32 H 0.235(4) 0.605(3) 0.3059(12) 0.064(8) Uiso 1 d

loop_
_atom_site_aniso_label
_atom_site_aniso_U_11
_atom_site_aniso_U_22
_atom_site_aniso_U_33
_atom_site_aniso_U_23
_atom_site_aniso_U_13
_atom_site_aniso_U_12
C1 0.0271(11) 0.0378(11) 0.0357(11) 0.0008(9) 0.0014(8) 0.0050(8)
C2 0.0408(13) 0.0334(12) 0.0372(11) 0.0021(9) 0.0024(9) 0.0067(9)
C3 0.0293(11) 0.0378(11) 0.0328(10) 0.0019(9) 0.0025(8) 0.0079(8)
C4 0.0282(11) 0.0384(11) 0.0316(10) 0.0028(9) 0.0028(8) 0.0072(8)
C5 0.0268(11) 0.0352(11) 0.0352(10) -0.0003(8) 0.0021(8) 0.0065(8)
C6 0.0332(12) 0.0415(12) 0.0378(11) 0.0014(9) 0.0004(9) 0.0083(9)
C7 0.0440(14) 0.0396(12) 0.0483(13) 0.0006(11) 0.0013(10) 0.0107(10)
C8 0.0559(15) 0.0321(12) 0.0552(15) 0.0027(11) -0.0015(12) 0.0045(10)
C9 0.0313(11) 0.0401(11) 0.0327(10) 0.0034(9) 0.0038(8) 0.0086(9)
C10 0.0367(12) 0.0408(12) 0.0336(11) 0.0040(9) 0.0028(9) 0.0068(9)
C11 0.0740(18) 0.0419(14) 0.0407(13) 0.0066(11) 0.0001(12) 0.0065(12)
C12 0.089(2) 0.0570(16) 0.0391(13) 0.0159(12) 0.0000(13) 0.0090(14)
C13 0.0783(19) 0.0627(17) 0.0308(12) 0.0057(12) -0.0003(12) 0.0121(13)
C14 0.0566(15) 0.0459(14) 0.0377(12) -0.0027(11) 0.0002(11) 0.0098(11)
C15 0.0278(11) 0.0437(12) 0.0323(10) 0.0005(9) -0.0004(8) 0.0066(9)
C16 0.0542(15) 0.0421(13) 0.0406(12) 0.0020(10) -0.0007(10) 0.0083(11)
C17 0.0632(16) 0.0525(15) 0.0298(11) 0.0059(10) -0.0056(11) 0.0090(12)
C18 0.0462(14) 0.0500(13) 0.0303(11) -0.0037(9) -0.0030(9) 0.0070(10)
C19 0.0539(15) 0.0391(13) 0.0375(12) -0.0015(10) 0.0000(10) 0.0064(11)
C20 0.0473(14) 0.0453(13) 0.0306(11) 0.0032(10) 0.0004(10) 0.0083(10)
C21 0.0647(17) 0.0484(13) 0.0297(11) -0.0029(10) -0.0084(11) 0.0064(11)
C22 0.0644(19) 0.0794(19) 0.0460(15) 0.0004(14) -0.0093(14) 0.0117(15)
C23 0.080(3) 0.101(3) 0.076(2) -0.0083(19) -0.026(2) 0.026(2)
C24 0.127(4) 0.074(2) 0.079(3) -0.0016(18) -0.053(3) 0.028(2)
C25 0.153(4) 0.072(2) 0.0366(16) 0.0133(14) -0.017(2) 0.005(2)
C26 0.090(2) 0.0654(18) 0.0363(14) -0.0004(12) 0.0017(14) 0.0042(16)
C27 0.0744(18) 0.0488(14) 0.0289(11) -0.0009(10) -0.0002(11) 0.0078(12)
C28 0.093(2) 0.0573(17) 0.0518(16) -0.0016(13) -0.0136(15) 0.0015(16)
C29 0.157(4) 0.0514(19) 0.062(2) -0.0028(15) -0.022(2) -0.004(2)
C30 0.190(4) 0.053(2) 0.0585(19) -0.0004(16) -0.004(2) 0.032(2)
C31 0.130(3) 0.075(2) 0.0574(18) 0.0018(16) -0.0010(19) 0.047(2)
C32 0.084(2) 0.0607(17) 0.0453(14) -0.0050(13) -0.0003(14) 0.0184(16)
N1 0.0729(14) 0.0544(12) 0.0313(10) -0.0073(8) -0.0096(9) 0.0176(10)
N2 0.0756(15) 0.0504(12) 0.0554(13) -0.0100(10) -0.0015(11) 0.0154(11)
N3 0.113(2) 0.0525(13) 0.0654(15) 0.0188(12) -0.0100(14) 0.0077(13)
S1 0.0378(3) 0.0402(3) 0.0308(3) 0.0033(2) 0.0001(2) 0.0073(2)

loop_
_atom_type_symbol
_atom_type_description
_atom_type_scat_dispersion_real
_atom_type_scat_dispersion_imag
_atom_type_scat_source
C C 0.0033 0.0016 'International Tables Vol C Tables 4.2.6.8 and 6.1.1.4'
H H 0 0 'International Tables Vol C Tables 4.2.6.8 and 6.1.1.4'
N N 0.0061 0.0033 'International Tables Vol C Tables 4.2.6.8 and 6.1.1.4'
S S 0.1246 0.1234 'International Tables Vol C Tables 4.2.6.8 and 6.1.1.4'

loop_
_geom_angle_atom_site_label_1
_geom_angle_atom_site_label_2
_geom_angle_atom_site_label_3
_geom_angle
C2 C1 C15 127.27(18)
C2 C1 S1 111.58(15)
C15 C1 S1 121.14(14)
C1 C2 C3 112.01(19)
C1 C2 H2 123.1(12)
C3 C2 H2 124.9(12)
C4 C3 C2 113.76(18)
C4 C3 C10 108.07(16)
C2 C3 C10 138.17(19)
C3 C4 C5 110.99(17)
C3 C4 S1 111.39(14)
C5 C4 S1 137.61(16)
C6 C5 C4 127.38(18)
C6 C5 C9 127.50(17)
C4 C5 C9 105.11(16)
C5 C6 C8 119.33(18)
C5 C6 C7 124.00(19)
C8 C6 C7 116.66(18)
N2 C7 C6 179.4(3)
N3 C8 C6 177.2(3)
C14 C9 C10 120.29(19)
C14 C9 C5 131.51(19)
C10 C9 C5 108.18(16)
C11 C10 C9 120.75(19)
C11 C10 C3 131.61(19)
C9 C10 C3 107.64(16)
C10 C11 C12 118.8(2)
C10 C11 H11 119.0(13)
C12 C11 H11 122.2(13)
C13 C12 C11 120.4(2)
C13 C12 H12 120.3(15)
C11 C12 H12 119.3(15)
C12 C13 C14 121.2(2)
C12 C13 H13 118.4(15)
C14 C13 H13 120.4(15)
C9 C14 C13 118.6(2)
C9 C14 H14 121.4(13)
C13 C14 H14 119.9(13)
C20 C15 C16 117.19(19)
C20 C15 C1 120.57(18)
C16 C15 C1 122.22(19)
C17 C16 C15 121.1(2)
C17 C16 H16 119.5(13)
C15 C16 H16 119.3(13)
C16 C17 C18 121.0(2)
C16 C17 H17 118.0(13)
C18 C17 H17 121.0(13)
C19 C18 C17 118.28(19)
C19 C18 N1 122.3(2)
C17 C18 N1 119.40(19)
C20 C19 C18 120.7(2)
C20 C19 H19 120.1(12)
C18 C19 H19 119.2(12)
C19 C20 C15 121.8(2)
C19 C20 H20 117.5(14)
C15 C20 H20 120.7(13)
C22 C21 C26 120.0(3)
C22 C21 N1 120.1(2)
C26 C21 N1 119.9(3)
C23 C22 C21 120.7(3)
C23 C22 H22 122.0(16)
C21 C22 H22 117.2(16)
C24 C23 C22 119.6(4)
C24 C23 H23 123.0(19)
C22 C23 H23 117.4(19)
C23 C24 C25 120.5(3)
C23 C24 H24 113(2)
C25 C24 H24 126(2)
C24 C25 C26 120.7(3)
C24 C25 H25 127(2)
C26 C25 H25 113(2)
C21 C26 C25 118.5(3)
C21 C26 H26 117.3(17)
C25 C26 H26 124.1(17)
C32 C27 C28 118.5(3)
C32 C27 N1 121.2(2)
C28 C27 N1 120.3(3)
C29 C28 C27 120.1(3)
C29 C28 H28 123.6(17)
C27 C28 H28 116.3(16)
C30 C29 C28 121.2(3)
C30 C29 H29 122(2)
C28 C29 H29 116(2)
C29 C30 C31 119.2(3)
C29 C30 H30 119(2)
C31 C30 H30 122(2)
C30 C31 C32 120.6(4)
C30 C31 H31 121.0(19)
C32 C31 H31 118.3(19)
C27 C32 C31 120.4(3)
C27 C32 H32 118.5(16)
C31 C32 H32 121.1(16)
C27 N1 C18 122.45(18)
C27 N1 C21 118.62(17)
C18 N1 C21 117.03(18)
C4 S1 C1 91.26(9)

loop_
_geom_bond_atom_site_label_1
_geom_bond_atom_site_label_2
_geom_bond_distance
C1 C2 1.388(3)
C1 C15 1.462(3)
C1 S1 1.738(2)
C2 C3 1.396(3)
C2 H2 0.94(2)
C3 C4 1.382(3)
C3 C10 1.471(3)
C4 C5 1.437(3)
C4 S1 1.7220(19)
C5 C6 1.371(3)
C5 C9 1.494(3)
C6 C8 1.428(3)
C6 C7 1.436(3)
C7 N2 1.144(3)
C8 N3 1.143(3)
C9 C14 1.380(3)
C9 C10 1.411(3)
C10 C11 1.374(3)
C11 C12 1.399(3)
C11 H11 0.98(2)
C12 C13 1.380(3)
C12 H12 0.98(3)
C13 C14 1.394(3)
C13 H13 0.95(3)
C14 H14 0.94(2)
C15 C20 1.396(3)
C15 C16 1.398(3)
C16 C17 1.386(3)
C16 H16 0.98(2)
C17 C18 1.391(3)
C17 H17 0.98(2)
C18 C19 1.389(3)
C18 N1 1.418(3)
C19 C20 1.382(3)
C19 H19 0.94(2)
C20 H20 0.93(2)
C21 C22 1.378(4)
C21 C26 1.384(3)
C21 N1 1.437(3)
C22 C23 1.376(4)
C22 H22 0.97(3)
C23 C24 1.365(5)
C23 H23 1.01(3)
C24 C25 1.368(5)
C24 H24 0.95(4)
C25 C26 1.393(5)
C25 H25 0.92(3)
C26 H26 0.94(3)
C27 C32 1.387(4)
C27 C28 1.392(3)
C27 N1 1.418(3)
C28 C29 1.387(4)
C28 H28 0.98(3)
C29 C30 1.363(5)
C29 H29 0.92(4)
C30 C31 1.380(5)
C30 H30 0.95(3)
C31 C32 1.388(4)
C31 H31 0.95(3)
C32 H32 0.92(2)
